data_7207411
loop_
_publ_author_name
'Kan, Wei-Qiu'
'Ma, Jian-Fang'
'Liu, Ying-Ying'
'Yang, Jin'

_publ_section_title
;
 A series of coordination polymers based on 5-(2-carboxybenzyloxy)
 isophthalic acid and bis(imidazole) ligands: syntheses, topological
 structures and photoluminescent properties
;
_journal_issue 6
_journal_name_full CrystEngComm
_journal_page_first 2316
_journal_paper_doi 10.1039/c2ce06176g
_journal_volume 14
_journal_year 2012
_chemical_formula_moiety 'C25 H32 Cd N4 O7, 5(H2 O)'
_chemical_formula_sum 'C25 H32 Cd N4 O12'
_chemical_formula_weight 692.95
_chemical_name_systematic
;
?
;
_space_group_IT_number 2
_symmetry_cell_setting triclinic
_symmetry_space_group_name_Hall '-P 1'
_symmetry_space_group_name_H-M 'P -1'
_atom_sites_solution_hydrogens geom
_atom_sites_solution_primary direct
_atom_sites_solution_secondary difmap
_audit_creation_method SHELXL-97
_cell_angle_alpha 88.775(5)
_cell_angle_beta 72.634(5)
_cell_angle_gamma 75.770(5)
_cell_formula_units_Z 2
_cell_length_a 10.185(5)
_cell_length_b 10.983(5)
_cell_length_c 14.243(5)
_cell_measurement_reflns_used 1573
_cell_measurement_temperature 293(2)
_cell_measurement_theta_max 29.1454
_cell_measurement_theta_min 2.9781
_cell_volume 1471.6(11)
_computing_cell_refinement CrysAlis
_computing_data_collection 'CrysAlis (Oxford Diffraction, 2006)'
_computing_data_reduction CrysAlis
_computing_structure_refinement 'SHELXL-97 (Sheldrick, 1997)'
_computing_structure_solution 'SHELXL-97 (Sheldrick, 1997)'
_diffrn_ambient_temperature 293(2)
_diffrn_detector_area_resol_mean 10.0
_diffrn_measured_fraction_theta_full 0.998
_diffrn_measured_fraction_theta_max 0.998
_diffrn_measurement_device_type 'Oxford Diffraction Gemini R Ultra'
_diffrn_measurement_method '\w scan'
_diffrn_radiation_monochromator graphite
_diffrn_radiation_source 'fine-focus sealed tube'
_diffrn_radiation_type MoK\a
_diffrn_radiation_wavelength 0.71069
_diffrn_reflns_av_R_equivalents 0.0807
_diffrn_reflns_av_sigmaI/netI 0.1786
_diffrn_reflns_limit_h_max 10
_diffrn_reflns_limit_h_min -12
_diffrn_reflns_limit_k_max 9
_diffrn_reflns_limit_k_min -13
_diffrn_reflns_limit_l_max 17
_diffrn_reflns_limit_l_min -14
_diffrn_reflns_number 9349
_diffrn_reflns_theta_full 25.00
_diffrn_reflns_theta_max 25.34
_diffrn_reflns_theta_min 2.98
_exptl_absorpt_coefficient_mu 0.809
_exptl_absorpt_correction_T_max 1.00000
_exptl_absorpt_correction_T_min 0.58739
_exptl_absorpt_correction_type multi-scan
_exptl_absorpt_process_details
;
CrysAlis (Oxford Diffraction, 2006)
;
_exptl_crystal_colour colorless
_exptl_crystal_density_diffrn 1.564
_exptl_crystal_density_method 'not measured'
_exptl_crystal_description block
_exptl_crystal_F_000 708
_exptl_crystal_size_max 0.22
_exptl_crystal_size_mid 0.19
_exptl_crystal_size_min 0.17
_refine_diff_density_max 0.597
_refine_diff_density_min -0.673
_refine_diff_density_rms 0.102
_refine_ls_extinction_method none
_refine_ls_goodness_of_fit_ref 0.947
_refine_ls_hydrogen_treatment constr
_refine_ls_matrix_type full
_refine_ls_number_parameters 379
_refine_ls_number_reflns 5373
_refine_ls_number_restraints 0
_refine_ls_restrained_S_all 0.947
_refine_ls_R_factor_all 0.1532
_refine_ls_R_factor_gt 0.0737
_refine_ls_shift/su_max 0.004
_refine_ls_shift/su_mean 0.000
_refine_ls_structure_factor_coef Fsqd
_refine_ls_weighting_details 'calc w=1/[\s^2^(Fo^2^)+(0.0362P)^2^+0.0000P] where P=(Fo^2^+2Fc^2^)/3'
_refine_ls_weighting_scheme calc
_refine_ls_wR_factor_gt 0.1161
_refine_ls_wR_factor_ref 0.1425
_reflns_number_gt 2816
_reflns_number_total 5373
_reflns_threshold_expression >2\s(I)
_cod_data_source_file c2ce06176g.txt
_cod_data_source_block compound-1
_cod_original_sg_symbol_H-M p-1
_cod_database_code 7207411

loop_
_symmetry_equiv_pos_as_xyz
'x, y, z'
'-x, -y, -z'

loop_
_atom_site_label
_atom_site_type_symbol
_atom_site_fract_x
_atom_site_fract_y
_atom_site_fract_z
_atom_site_U_iso_or_equiv
_atom_site_adp_type
_atom_site_occupancy
_atom_site_symmetry_multiplicity
_atom_site_calc_flag
_atom_site_refinement_flags
Cd1 Cd -0.09498(6) 0.36482(7) 0.74156(5) 0.0446(2) Uani 1 1 d .
O5 O 0.5740(5) 0.3035(5) 0.3560(4) 0.0558(16) Uani 1 1 d .
O7 O 0.1829(5) 0.4066(6) 0.2649(4) 0.0545(15) Uani 1 1 d .
O3 O 0.6707(5) 0.3625(6) 0.7440(4) 0.0551(16) Uani 1 1 d .
C7 C 0.5287(7) 0.3266(7) 0.4559(6) 0.044(2) Uani 1 1 d .
C3 C 0.5956(6) 0.3472(7) 0.6016(6) 0.0383(19) Uani 1 1 d .
N1 N -0.1557(6) 0.3947(7) 0.9052(5) 0.0559(19) Uani 1 1 d .
C8 C 0.6318(7) 0.3303(7) 0.5019(6) 0.042(2) Uani 1 1 d .
H8 H 0.7258 0.3210 0.4640 0.051 Uiso 1 1 calc R
C5 C 0.3528(7) 0.3569(7) 0.6142(6) 0.043(2) Uani 1 1 d .
N4 N 0.0061(7) -0.1522(8) 1.2635(6) 0.060(2) Uani 1 1 d .
O6 O 0.0309(7) 0.3775(8) 0.4151(5) 0.107(3) Uani 1 1 d .
H6' H -0.0154 0.4470 0.4068 0.160 Uiso 1 1 calc R
C16 C 0.1507(9) 0.3446(10) 0.3404(7) 0.057(3) Uani 1 1 d .
C6 C 0.3888(7) 0.3415(7) 0.5136(6) 0.043(2) Uani 1 1 d .
H6 H 0.3191 0.3410 0.4839 0.052 Uiso 1 1 calc R
C15 C 0.2454(9) 0.2179(10) 0.3468(7) 0.065(3) Uani 1 1 d .
C4 C 0.4541(7) 0.3591(7) 0.6596(6) 0.042(2) Uani 1 1 d .
H4 H 0.4292 0.3684 0.7279 0.050 Uiso 1 1 calc R
O1 O 0.1095(5) 0.3814(6) 0.6289(5) 0.0661(18) Uani 1 1 d .
O2 O 0.1725(5) 0.3575(7) 0.7646(5) 0.080(2) Uani 1 1 d .
N2 N -0.1174(10) 0.3835(8) 1.0507(6) 0.070(2) Uani 1 1 d .
C2 C 0.7047(7) 0.3514(7) 0.6533(7) 0.044(2) Uani 1 1 d .
C10 C 0.3927(9) 0.2013(10) 0.3316(7) 0.065(3) Uani 1 1 d .
N3 N -0.0455(11) 0.0397(12) 1.2151(11) 0.118(4) Uani 1 1 d .
C11 C 0.4712(11) 0.0802(11) 0.3409(8) 0.088(4) Uani 1 1 d .
H11 H 0.5681 0.0668 0.3313 0.105 Uiso 1 1 calc R
C9 C 0.4618(9) 0.3095(9) 0.3094(7) 0.071(3) Uani 1 1 d .
H9A H 0.5023 0.3108 0.2386 0.085 Uiso 1 1 calc R
H9B H 0.3894 0.3876 0.3318 0.085 Uiso 1 1 calc R
C24 C -0.1020(11) -0.0814(12) 1.3359(9) 0.091(3) Uani 1 1 d .
H24 H -0.1490 -0.1107 1.3950 0.109 Uiso 1 1 calc R
C1 C 0.2013(7) 0.3660(8) 0.6755(8) 0.053(2) Uani 1 1 d .
C14 C 0.1848(11) 0.1164(11) 0.3723(8) 0.082(3) Uani 1 1 d .
H14 H 0.0873 0.1281 0.3858 0.098 Uiso 1 1 calc R
C17 C -0.0640(9) 0.3557(9) 0.9564(7) 0.065(3) Uani 1 1 d .
H17 H 0.0301 0.3124 0.9271 0.078 Uiso 1 1 calc R
C21 C -0.0624(18) 0.2582(19) 1.1922(12) 0.176(9) Uani 1 1 d .
H21A H 0.0089 0.2420 1.2264 0.211 Uiso 1 1 calc R
H21B H -0.1552 0.2837 1.2410 0.211 Uiso 1 1 calc R
C18 C -0.2805(10) 0.4463(11) 0.9773(9) 0.093(4) Uani 1 1 d .
H18 H -0.3674 0.4806 0.9665 0.112 Uiso 1 1 calc R
C25 C -0.1307(12) 0.0355(13) 1.3100(12) 0.110(5) Uani 1 1 d .
H25 H -0.1968 0.1035 1.3489 0.132 Uiso 1 1 calc R
C23 C 0.0352(11) -0.0746(14) 1.1952(10) 0.094(4) Uani 1 1 d .
H23 H 0.1082 -0.0986 1.1364 0.113 Uiso 1 1 calc R
C20 C -0.0403(18) 0.3620(13) 1.1231(10) 0.122(5) Uani 1 1 d .
H20A H -0.0651 0.4398 1.1627 0.147 Uiso 1 1 calc R
H20B H 0.0604 0.3450 1.0878 0.147 Uiso 1 1 calc R
C12 C 0.4113(13) -0.0180(12) 0.3631(10) 0.111(4) Uani 1 1 d .
H12 H 0.4667 -0.0973 0.3687 0.133 Uiso 1 1 calc R
C13 C 0.2676(13) 0.0002(12) 0.3775(9) 0.101(4) Uani 1 1 d .
H13 H 0.2269 -0.0678 0.3909 0.122 Uiso 1 1 calc R
C22 C -0.0535(16) 0.1581(18) 1.1441(10) 0.148(7) Uani 1 1 d .
H22A H 0.0309 0.1417 1.0873 0.178 Uiso 1 1 calc R
H22B H -0.1357 0.1688 1.1209 0.178 Uiso 1 1 calc R
C19 C -0.2584(15) 0.4399(12) 1.0651(9) 0.114(5) Uani 1 1 d .
H19 H -0.3264 0.4686 1.1253 0.136 Uiso 1 1 calc R
O4 O 0.8282(5) 0.3474(6) 0.5993(4) 0.0599(17) Uani 1 1 d .
O1W O 0.5284(9) 0.2258(10) 0.8892(6) 0.141(3) Uani 1 1 d .
O2W O 0.4007(10) 0.2499(10) 0.0968(6) 0.157(4) Uani 1 1 d .
O3W O 0.2864(9) 0.1646(11) 0.8704(9) 0.183(5) Uani 1 1 d .
O4W O -0.3100(13) 0.0776(14) 1.0671(10) 0.221(6) Uani 1 1 d .
O5W O 0.3281(12) 0.0257(13) 0.0984(10) 0.213(5) Uani 1 1 d .

loop_
_atom_site_aniso_label
_atom_site_aniso_U_11
_atom_site_aniso_U_22
_atom_site_aniso_U_33
_atom_site_aniso_U_23
_atom_site_aniso_U_13
_atom_site_aniso_U_12
Cd1 0.0404(3) 0.0490(4) 0.0495(4) 0.0138(3) -0.0193(2) -0.0145(2)
O5 0.047(3) 0.071(5) 0.050(4) 0.003(3) -0.020(3) -0.011(3)
O7 0.061(3) 0.050(4) 0.055(4) 0.023(3) -0.020(3) -0.019(3)
O3 0.054(3) 0.073(5) 0.048(4) 0.004(3) -0.023(3) -0.023(3)
C7 0.053(5) 0.037(6) 0.042(5) 0.002(4) -0.015(4) -0.010(4)
C3 0.032(4) 0.030(5) 0.060(6) 0.015(4) -0.023(4) -0.012(3)
N1 0.055(4) 0.064(6) 0.052(5) 0.015(4) -0.020(4) -0.018(4)
C8 0.037(4) 0.047(6) 0.046(5) 0.013(4) -0.012(4) -0.017(4)
C5 0.036(4) 0.033(5) 0.065(6) 0.006(4) -0.019(4) -0.011(3)
N4 0.059(4) 0.046(6) 0.073(6) 0.009(5) -0.021(4) -0.008(4)
O6 0.099(5) 0.119(8) 0.089(6) 0.007(5) -0.010(4) -0.025(5)
C16 0.055(5) 0.059(8) 0.063(7) 0.003(6) -0.016(5) -0.026(5)
C6 0.040(4) 0.034(5) 0.063(6) 0.010(4) -0.028(4) -0.010(3)
C15 0.068(6) 0.048(7) 0.087(8) 0.006(6) -0.033(5) -0.016(5)
C4 0.040(4) 0.035(5) 0.048(5) 0.009(4) -0.008(3) -0.013(3)
O1 0.035(3) 0.063(5) 0.099(5) 0.031(4) -0.021(3) -0.012(3)
O2 0.047(3) 0.112(7) 0.074(5) -0.003(5) 0.000(3) -0.028(3)
N2 0.112(7) 0.047(6) 0.058(6) 0.016(5) -0.032(5) -0.026(5)
C2 0.040(4) 0.031(5) 0.064(6) 0.006(5) -0.020(4) -0.010(3)
C10 0.068(6) 0.057(8) 0.073(7) 0.010(5) -0.028(5) -0.014(5)
N3 0.089(7) 0.073(9) 0.183(14) 0.045(9) -0.029(7) -0.020(6)
C11 0.076(6) 0.058(9) 0.128(11) 0.002(7) -0.040(6) -0.006(6)
C9 0.074(6) 0.067(8) 0.076(7) 0.001(6) -0.027(5) -0.019(5)
C24 0.081(7) 0.064(9) 0.114(11) 0.014(8) -0.022(7) -0.005(6)
C1 0.033(5) 0.040(6) 0.082(8) 0.000(6) -0.011(5) -0.007(4)
C14 0.096(7) 0.053(8) 0.110(9) 0.016(7) -0.042(6) -0.031(6)
C17 0.074(6) 0.059(7) 0.056(7) 0.016(6) -0.017(5) -0.012(5)
C21 0.219(16) 0.19(2) 0.143(17) -0.058(16) -0.018(12) -0.140(15)
C18 0.072(6) 0.104(10) 0.068(8) 0.006(7) 0.003(6) 0.015(6)
C25 0.083(8) 0.049(10) 0.169(15) -0.006(9) -0.011(8) 0.007(7)
C23 0.074(7) 0.067(10) 0.136(12) 0.041(9) -0.023(7) -0.021(7)
C20 0.251(16) 0.073(10) 0.082(10) 0.036(8) -0.091(10) -0.067(10)
C12 0.107(9) 0.061(10) 0.176(14) 0.017(8) -0.055(8) -0.027(7)
C13 0.116(9) 0.051(9) 0.150(12) 0.016(8) -0.049(8) -0.034(7)
C22 0.213(15) 0.20(2) 0.103(12) 0.097(12) -0.105(11) -0.129(14)
C19 0.153(12) 0.098(11) 0.053(8) -0.005(8) 0.000(8) -0.003(9)
O4 0.032(3) 0.090(5) 0.064(4) 0.013(3) -0.015(3) -0.027(3)
O1W 0.176(8) 0.159(10) 0.096(7) 0.044(6) -0.033(6) -0.069(7)
O2W 0.230(10) 0.144(10) 0.085(7) 0.016(6) -0.034(6) -0.047(7)
O3W 0.120(7) 0.195(12) 0.225(12) 0.083(9) -0.040(7) -0.042(7)
O4W 0.217(11) 0.250(17) 0.230(14) 0.033(12) -0.071(10) -0.119(10)
O5W 0.191(10) 0.209(14) 0.207(13) 0.037(11) -0.009(8) -0.057(9)

loop_
_atom_type_symbol
_atom_type_description
_atom_type_scat_dispersion_real
_atom_type_scat_dispersion_imag
_atom_type_scat_source
C C 0.0033 0.0016 'International Tables Vol C Tables 4.2.6.8 and 6.1.1.4'
H H 0.0000 0.0000 'International Tables Vol C Tables 4.2.6.8 and 6.1.1.4'
N N 0.0061 0.0033 'International Tables Vol C Tables 4.2.6.8 and 6.1.1.4'
O O 0.0106 0.0060 'International Tables Vol C Tables 4.2.6.8 and 6.1.1.4'
Cd Cd -0.8075 1.2024 'International Tables Vol C Tables 4.2.6.8 and 6.1.1.4'

loop_
_geom_angle_atom_site_label_1
_geom_angle_atom_site_label_2
_geom_angle_atom_site_label_3
_geom_angle
_geom_angle_site_symmetry_1
_geom_angle_site_symmetry_3
N1 Cd1 O1 127.6(2) . .
N1 Cd1 N4 96.1(3) . 2_557
O1 Cd1 N4 89.8(3) . 2_557
N1 Cd1 O3 93.3(2) . 1_455
O1 Cd1 O3 137.6(2) . 1_455
N4 Cd1 O3 97.2(2) 2_557 1_455
N1 Cd1 O4 147.36(19) . 1_455
O1 Cd1 O4 84.02(19) . 1_455
N4 Cd1 O4 91.4(2) 2_557 1_455
O3 Cd1 O4 54.18(17) 1_455 1_455
N1 Cd1 O7 87.6(2) . 2_566
O1 Cd1 O7 87.2(2) . 2_566
N4 Cd1 O7 176.2(3) 2_557 2_566
O3 Cd1 O7 83.51(18) 1_455 2_566
O4 Cd1 O7 85.92(19) 1_455 2_566
N1 Cd1 C2 120.1(2) . 1_455
O1 Cd1 C2 111.1(2) . 1_455
N4 Cd1 C2 94.7(2) 2_557 1_455
O3 Cd1 C2 26.85(19) 1_455 1_455
O4 Cd1 C2 27.3(2) 1_455 1_455
O7 Cd1 C2 84.3(2) 2_566 1_455
C7 O5 C9 115.7(6) . .
C16 O7 Cd1 125.1(6) . 2_566
C2 O3 Cd1 92.4(4) . 1_655
O5 C7 C6 123.7(6) . .
O5 C7 C8 117.3(6) . .
C6 C7 C8 118.9(7) . .
C8 C3 C4 120.0(6) . .
C8 C3 C2 121.8(6) . .
C4 C3 C2 118.3(7) . .
C17 N1 C18 102.9(8) . .
C17 N1 Cd1 122.9(6) . .
C18 N1 Cd1 134.2(7) . .
C3 C8 C7 120.6(6) . .
C3 C8 H8 119.7 . .
C7 C8 H8 119.7 . .
C6 C5 C4 120.8(6) . .
C6 C5 C1 119.2(7) . .
C4 C5 C1 119.9(8) . .
C23 N4 C24 104.2(10) . .
C23 N4 Cd1 128.8(9) . 2_557
C24 N4 Cd1 126.5(8) . 2_557
C16 O6 H6' 109.5 . .
O7 C16 O6 125.2(10) . .
O7 C16 C15 119.9(8) . .
O6 C16 C15 114.7(9) . .
C5 C6 C7 120.4(6) . .
C5 C6 H6 119.8 . .
C7 C6 H6 119.8 . .
C14 C15 C10 119.7(10) . .
C14 C15 C16 118.8(8) . .
C10 C15 C16 121.4(9) . .
C5 C4 C3 119.3(7) . .
C5 C4 H4 120.3 . .
C3 C4 H4 120.3 . .
C1 O1 Cd1 105.6(6) . .
C17 N2 C19 105.1(9) . .
C17 N2 C20 126.4(11) . .
C19 N2 C20 128.5(11) . .
O3 C2 O4 122.6(6) . .
O3 C2 C3 120.8(6) . .
O4 C2 C3 116.6(8) . .
O3 C2 Cd1 60.7(3) . 1_655
O4 C2 Cd1 61.8(4) . 1_655
C3 C2 Cd1 177.9(6) . 1_655
C11 C10 C15 117.0(9) . .
C11 C10 C9 121.2(8) . .
C15 C10 C9 121.7(9) . .
C23 N3 C25 103.3(12) . .
C23 N3 C22 129.3(14) . .
C25 N3 C22 127.4(13) . .
C12 C11 C10 122.5(10) . .
C12 C11 H11 118.8 . .
C10 C11 H11 118.8 . .
O5 C9 C10 113.6(8) . .
O5 C9 H9A 108.8 . .
C10 C9 H9A 108.8 . .
O5 C9 H9B 108.8 . .
C10 C9 H9B 108.8 . .
H9A C9 H9B 107.7 . .
C25 C24 N4 109.4(12) . .
C25 C24 H24 125.3 . .
N4 C24 H24 125.3 . .
O2 C1 O1 123.7(7) . .
O2 C1 C5 119.9(8) . .
O1 C1 C5 116.4(9) . .
C13 C14 C15 120.3(10) . .
C13 C14 H14 119.8 . .
C15 C14 H14 119.8 . .
N2 C17 N1 114.3(8) . .
N2 C17 H17 122.8 . .
N1 C17 H17 122.8 . .
C22 C21 C20 110.1(15) . .
C22 C21 H21A 109.6 . .
C20 C21 H21A 109.6 . .
C22 C21 H21B 109.6 . .
C20 C21 H21B 109.6 . .
H21A C21 H21B 108.2 . .
C19 C18 N1 109.8(10) . .
C19 C18 H18 125.1 . .
N1 C18 H18 125.1 . .
C24 C25 N3 108.0(10) . .
C24 C25 H25 126.0 . .
N3 C25 H25 126.0 . .
N4 C23 N3 114.9(12) . .
N4 C23 H23 122.5 . .
N3 C23 H23 122.5 . .
N2 C20 C21 118.0(12) . .
N2 C20 H20A 107.8 . .
C21 C20 H20A 107.8 . .
N2 C20 H20B 107.8 . .
C21 C20 H20B 107.8 . .
H20A C20 H20B 107.1 . .
C11 C12 C13 119.5(12) . .
C11 C12 H12 120.2 . .
C13 C12 H12 120.2 . .
C14 C13 C12 120.8(11) . .
C14 C13 H13 119.6 . .
C12 C13 H13 119.6 . .
C21 C22 N3 109.6(14) . .
C21 C22 H22A 109.7 . .
N3 C22 H22A 109.7 . .
C21 C22 H22B 109.7 . .
N3 C22 H22B 109.7 . .
H22A C22 H22B 108.2 . .
C18 C19 N2 107.8(10) . .
C18 C19 H19 126.1 . .
N2 C19 H19 126.1 . .
C2 O4 Cd1 90.8(5) . 1_655

loop_
_geom_bond_atom_site_label_1
_geom_bond_atom_site_label_2
_geom_bond_distance
_geom_bond_site_symmetry_2
Cd1 N1 2.235(7) .
Cd1 O1 2.264(5) .
Cd1 N4 2.282(8) 2_557
Cd1 O3 2.383(4) 1_455
Cd1 O4 2.407(5) 1_455
Cd1 O7 2.459(6) 2_566
Cd1 C2 2.729(7) 1_455
O5 C7 1.367(8) .
O5 C9 1.471(9) .
O7 C16 1.264(11) .
O7 Cd1 2.459(6) 2_566
O3 C2 1.234(9) .
O3 Cd1 2.383(4) 1_655
C7 C6 1.387(9) .
C7 C8 1.403(9) .
C3 C8 1.361(9) .
C3 C4 1.407(9) .
C3 C2 1.514(9) .
N1 C17 1.336(10) .
N1 C18 1.372(10) .
C8 H8 0.9300 .
C5 C6 1.372(10) .
C5 C4 1.376(9) .
C5 C1 1.509(10) .
N4 C23 1.295(13) .
N4 C24 1.347(12) .
N4 Cd1 2.282(8) 2_557
O6 C16 1.332(10) .
O6 H6' 0.8200 .
C16 C15 1.504(13) .
C6 H6 0.9300 .
C15 C14 1.394(13) .
C15 C10 1.416(11) .
C4 H4 0.9300 .
O1 C1 1.277(9) .
O2 C1 1.222(10) .
N2 C17 1.301(10) .
N2 C19 1.371(13) .
N2 C20 1.456(13) .
C2 O4 1.253(8) .
C2 Cd1 2.729(7) 1_655
C10 C11 1.399(14) .
C10 C9 1.507(13) .
N3 C23 1.304(14) .
N3 C25 1.378(16) .
N3 C22 1.631(17) .
C11 C12 1.352(14) .
C11 H11 0.9300 .
C9 H9A 0.9700 .
C9 H9B 0.9700 .
C24 C25 1.316(15) .
C24 H24 0.9300 .
C14 C13 1.359(14) .
C14 H14 0.9300 .
C17 H17 0.9300 .
C21 C22 1.277(18) .
C21 C20 1.51(2) .
C21 H21A 0.9700 .
C21 H21B 0.9700 .
C18 C19 1.332(14) .
C18 H18 0.9300 .
C25 H25 0.9300 .
C23 H23 0.9300 .
C20 H20A 0.9700 .
C20 H20B 0.9700 .
C12 C13 1.379(13) .
C12 H12 0.9300 .
C13 H13 0.9300 .
C22 H22A 0.9700 .
C22 H22B 0.9700 .
C19 H19 0.9300 .
O4 Cd1 2.407(5) 1_655

loop_
_geom_hbond_atom_site_label_D
_geom_hbond_atom_site_label_H
_geom_hbond_atom_site_label_A
_geom_hbond_distance_DH
_geom_hbond_distance_HA
_geom_hbond_distance_DA
_geom_hbond_angle_DHA
_geom_hbond_site_symmetry_A
O6 H6' O1 0.82 2.02 2.837(10) 172.9 2_566

loop_
_geom_torsion_atom_site_label_1
_geom_torsion_atom_site_label_2
_geom_torsion_atom_site_label_3
_geom_torsion_atom_site_label_4
_geom_torsion
_geom_torsion_site_symmetry_1
_geom_torsion_site_symmetry_4
C9 O5 C7 C6 6.9(11) . .
C9 O5 C7 C8 -175.7(7) . .
O1 Cd1 N1 C17 -39.9(8) . .
N4 Cd1 N1 C17 54.5(7) 2_557 .
O3 Cd1 N1 C17 152.1(7) 1_455 .
O4 Cd1 N1 C17 156.8(6) 1_455 .
O7 Cd1 N1 C17 -124.5(7) 2_566 .
C2 Cd1 N1 C17 153.5(6) 1_455 .
O1 Cd1 N1 C18 142.8(9) . .
N4 Cd1 N1 C18 -122.8(9) 2_557 .
O3 Cd1 N1 C18 -25.2(9) 1_455 .
O4 Cd1 N1 C18 -20.5(12) 1_455 .
O7 Cd1 N1 C18 58.2(9) 2_566 .
C2 Cd1 N1 C18 -23.8(10) 1_455 .
C4 C3 C8 C7 1.1(12) . .
C2 C3 C8 C7 180.0(7) . .
O5 C7 C8 C3 -177.0(7) . .
C6 C7 C8 C3 0.5(12) . .
Cd1 O7 C16 O6 26.4(11) 2_566 .
Cd1 O7 C16 C15 -158.9(5) 2_566 .
C4 C5 C6 C7 0.6(12) . .
C1 C5 C6 C7 -176.8(7) . .
O5 C7 C6 C5 176.0(7) . .
C8 C7 C6 C5 -1.3(12) . .
O7 C16 C15 C14 -129.9(10) . .
O6 C16 C15 C14 45.3(12) . .
O7 C16 C15 C10 52.8(12) . .
O6 C16 C15 C10 -132.0(9) . .
C6 C5 C4 C3 0.9(12) . .
C1 C5 C4 C3 178.3(7) . .
C8 C3 C4 C5 -1.8(11) . .
C2 C3 C4 C5 179.3(7) . .
N1 Cd1 O1 C1 22.9(6) . .
N4 Cd1 O1 C1 -74.6(5) 2_557 .
O3 Cd1 O1 C1 -175.1(5) 1_455 .
O4 Cd1 O1 C1 -166.1(5) 1_455 .
O7 Cd1 O1 C1 107.7(5) 2_566 .
C2 Cd1 O1 C1 -169.6(5) 1_455 .
Cd1 O3 C2 O4 -0.8(8) 1_655 .
Cd1 O3 C2 C3 -178.4(6) 1_655 .
C8 C3 C2 O3 -177.5(8) . .
C4 C3 C2 O3 1.4(11) . .
C8 C3 C2 O4 4.8(11) . .
C4 C3 C2 O4 -176.3(7) . .
C8 C3 C2 Cd1 46(16) . 1_655
C4 C3 C2 Cd1 -135(15) . 1_655
C14 C15 C10 C11 1.6(14) . .
C16 C15 C10 C11 178.9(9) . .
C14 C15 C10 C9 -176.6(9) . .
C16 C15 C10 C9 0.7(13) . .
C15 C10 C11 C12 0.1(16) . .
C9 C10 C11 C12 178.4(10) . .
C7 O5 C9 C10 -71.3(9) . .
C11 C10 C9 O5 -35.5(12) . .
C15 C10 C9 O5 142.6(8) . .
C23 N4 C24 C25 -1.8(13) . .
Cd1 N4 C24 C25 -175.2(8) 2_557 .
Cd1 O1 C1 O2 -6.6(11) . .
Cd1 O1 C1 C5 172.8(6) . .
C6 C5 C1 O2 167.2(9) . .
C4 C5 C1 O2 -10.2(13) . .
C6 C5 C1 O1 -12.3(11) . .
C4 C5 C1 O1 170.3(7) . .
C10 C15 C14 C13 -3.5(16) . .
C16 C15 C14 C13 179.1(10) . .
C19 N2 C17 N1 3.3(12) . .
C20 N2 C17 N1 -174.7(9) . .
C18 N1 C17 N2 -3.2(11) . .
Cd1 N1 C17 N2 178.7(6) . .
C17 N1 C18 C19 1.8(13) . .
Cd1 N1 C18 C19 179.5(8) . .
N4 C24 C25 N3 4.2(14) . .
C23 N3 C25 C24 -4.8(14) . .
C22 N3 C25 C24 171.7(11) . .
C24 N4 C23 N3 -1.4(14) . .
Cd1 N4 C23 N3 171.7(7) 2_557 .
C25 N3 C23 N4 3.9(15) . .
C22 N3 C23 N4 -172.5(10) . .
C17 N2 C20 C21 -107.1(17) . .
C19 N2 C20 C21 75.3(18) . .
C22 C21 C20 N2 47(2) . .
C10 C11 C12 C13 0.0(19) . .
C15 C14 C13 C12 3.6(18) . .
C11 C12 C13 C14 -1.9(19) . .
C20 C21 C22 N3 168.7(13) . .
C23 N3 C22 C21 -137.3(16) . .
C25 N3 C22 C21 47.1(19) . .
N1 C18 C19 N2 0.0(15) . .
C17 N2 C19 C18 -1.9(14) . .
C20 N2 C19 C18 176.1(11) . .
O3 C2 O4 Cd1 0.8(8) . 1_655
C3 C2 O4 Cd1 178.5(6) . 1_655
